data_4328232
loop_
_publ_author_name
'Zu-Jin Lin'
'Zhen Yang'
'Tian-Fu Liu'
'Yuan-Biao Huang'
'Rong Cao'

_publ_contact_author_address
;
State Key Laboratory of Structural Chemistry,
Fujian Institute of Research on the Structure of Matter,
Chinese Academy of Sciences, Fujian, Fuzhou 350002, PR China
;
_publ_contact_author_email linzujin@fjirsm.ac.cn
_publ_contact_author_fax +86-0591-83796710
_publ_contact_author_name 'Zujin Lin'
_publ_contact_author_phone +86-0591-83725186
_publ_section_title
;
 Microwave-Assisted Synthesis of a Series of Lanthanide Metal-Organic
 Frameworks and Gas Sorption Properties
;
_journal_name_full 'Inorganic Chemistry'
_journal_page_first 1813
_journal_page_last 1820
_journal_paper_doi 10.1021/ic202082w
_journal_volume 51
_journal_year 2012
_chemical_formula_sum 'C43 H25 Lu2 O16 P2'
_chemical_formula_weight 1209.51
_chemical_name_systematic
; 
 ? 
;
_space_group_IT_number 13
_symmetry_cell_setting monoclinic
_symmetry_space_group_name_Hall '-P 2yc'
_symmetry_space_group_name_H-M 'P 1 2/c 1'
_atom_sites_solution_hydrogens geom
_atom_sites_solution_primary direct
_atom_sites_solution_secondary difmap
_audit_creation_method SHELXL-97
_cell_angle_alpha 90.00
_cell_angle_beta 107.052(4)
_cell_angle_gamma 90.00
_cell_formula_units_Z 2
_cell_length_a 14.4262(11)
_cell_length_b 10.4932(5)
_cell_length_c 23.2269(18)
_cell_measurement_reflns_used 9126
_cell_measurement_temperature 293(2)
_cell_measurement_theta_max 24.4797
_cell_measurement_theta_min 2.1463
_cell_volume 3361.5(4)
_computing_cell_refinement 'CrystalClear (Rigaku Inc., 2007)'
_computing_data_collection 'CrystalClear (Rigaku Inc., 2007)'
_computing_data_reduction 'CrystalClear (Rigaku Inc., 2007)'
_computing_structure_refinement 'SHELXL-97 (Sheldrick, 1997)'
_computing_structure_solution 'SHELXS-97 (Sheldrick, 1990)'
_diffrn_ambient_temperature 293(2)
_diffrn_detector_area_resol_mean 13.6612
_diffrn_measured_fraction_theta_full 0.997
_diffrn_measured_fraction_theta_max 0.997
_diffrn_measurement_device_type 'Mercury2 (1x1 bin mode)'
_diffrn_measurement_method CCD_Profile_fitting
_diffrn_radiation_monochromator graphite
_diffrn_radiation_source 'fine-focus sealed tube'
_diffrn_radiation_type MoK\a
_diffrn_radiation_wavelength 0.71073
_diffrn_reflns_av_R_equivalents 0.0462
_diffrn_reflns_av_sigmaI/netI 0.0477
_diffrn_reflns_limit_h_max 18
_diffrn_reflns_limit_h_min -18
_diffrn_reflns_limit_k_max 13
_diffrn_reflns_limit_k_min -13
_diffrn_reflns_limit_l_max 30
_diffrn_reflns_limit_l_min -28
_diffrn_reflns_number 25992
_diffrn_reflns_theta_full 27.48
_diffrn_reflns_theta_max 27.48
_diffrn_reflns_theta_min 2.15
_diffrn_standards_number 8110
_exptl_absorpt_coefficient_mu 3.014
_exptl_absorpt_correction_T_max 0.6777
_exptl_absorpt_correction_T_min 0.6130
_exptl_absorpt_correction_type multi-scan
_exptl_crystal_colour colorless
_exptl_crystal_density_diffrn 1.195
_exptl_crystal_description Prism
_exptl_crystal_F_000 1166
_exptl_crystal_size_max 0.18
_exptl_crystal_size_mid 0.16
_exptl_crystal_size_min 0.14
_platon_squeeze_details
;
;
_refine_diff_density_max 1.158
_refine_diff_density_min -2.089
_refine_diff_density_rms 0.159
_refine_ls_extinction_method none
_refine_ls_goodness_of_fit_ref 1.048
_refine_ls_hydrogen_treatment constr
_refine_ls_matrix_type full
_refine_ls_number_parameters 285
_refine_ls_number_reflns 7696
_refine_ls_number_restraints 0
_refine_ls_restrained_S_all 1.048
_refine_ls_R_factor_all 0.0443
_refine_ls_R_factor_gt 0.0384
_refine_ls_shift/su_max 0.000
_refine_ls_shift/su_mean 0.000
_refine_ls_structure_factor_coef Fsqd
_refine_ls_weighting_details 'calc w=1/[\s^2^(Fo^2^)+(0.0685P)^2^+0.0000P] where P=(Fo^2^+2Fc^2^)/3'
_refine_ls_weighting_scheme calc
_refine_ls_wR_factor_gt 0.1115
_refine_ls_wR_factor_ref 0.1153
_reflns_number_gt 6754
_reflns_number_total 7696
_reflns_threshold_expression >2sigma(I)
_cod_data_source_file ic202082w_si_003_11.cif
_cod_data_source_block Lu
_cod_database_code 4328232

loop_
_symmetry_equiv_pos_as_xyz
'x, y, z'
'-x, y, -z+1/2'
'-x, -y, -z'
'x, -y, z-1/2'

loop_
_atom_site_label
_atom_site_type_symbol
_atom_site_fract_x
_atom_site_fract_y
_atom_site_fract_z
_atom_site_U_iso_or_equiv
_atom_site_adp_type
_atom_site_occupancy
_atom_site_symmetry_multiplicity
_atom_site_calc_flag
_atom_site_refinement_flags
Lu1 Lu 0.153365(11) 0.066027(16) 0.227224(7) 0.02431(8) Uani 1 1 d .
C17 C 0.4820(4) 0.0602(4) 0.1723(3) 0.0462(14) Uani 1 1 d .
H17 H 0.4995 0.1458 0.1761 0.055 Uiso 1 1 calc R
P1 P 0.23118(7) -0.13845(10) 0.12253(5) 0.0244(2) Uani 1 1 d .
O7 O 0.1737(2) -0.0514(3) 0.15047(14) 0.0296(7) Uani 1 1 d .
O4 O 0.1553(2) -0.7077(3) 0.23701(15) 0.0385(8) Uani 1 1 d .
O6 O 0.7219(2) -0.0794(3) 0.21973(17) 0.0395(8) Uani 1 1 d .
O5 O 0.6801(2) 0.1160(4) 0.22931(16) 0.0426(8) Uani 1 1 d .
O2 O -0.0048(2) -0.1207(4) -0.17480(15) 0.0439(8) Uani 1 1 d .
O3 O 0.1891(3) -0.7800(3) 0.15676(16) 0.0415(8) Uani 1 1 d .
O1 O 0.1455(2) -0.0987(3) -0.17877(14) 0.0395(7) Uani 1 1 d .
C8 C 0.2176(3) -0.3020(4) 0.14105(19) 0.0285(9) Uani 1 1 d .
O8 O 0.0689(2) -0.1116(3) 0.23742(18) 0.0470(9) Uani 1 1 d .
C21 C 0.6577(3) 0.0041(5) 0.2122(2) 0.0322(9) Uani 1 1 d .
C15 C 0.3580(3) -0.1009(4) 0.14596(19) 0.0280(8) Uani 1 1 d .
C1 C 0.1905(3) -0.1283(4) 0.04190(19) 0.0285(8) Uani 1 1 d .
C11 C 0.1936(4) -0.5536(4) 0.1722(2) 0.0352(10) Uani 1 1 d .
C14 C 0.1786(3) -0.6896(4) 0.1890(2) 0.0368(10) Uani 1 1 d .
C18 C 0.5535(3) -0.0318(5) 0.1867(2) 0.0344(10) Uani 1 1 d .
C7 C 0.0847(3) -0.1111(4) -0.15074(18) 0.0283(8) Uani 1 1 d .
C19 C 0.5266(3) -0.1583(5) 0.1788(2) 0.0446(12) Uani 1 1 d .
H19 H 0.5741 -0.2212 0.1869 0.054 Uiso 1 1 calc R
C13 C 0.2018(4) -0.3319(5) 0.1957(2) 0.0485(13) Uani 1 1 d .
H13 H 0.1988 -0.2668 0.2223 0.058 Uiso 1 1 calc R
C12 C 0.1909(5) -0.4541(5) 0.2108(3) 0.0514(14) Uani 1 1 d .
H12 H 0.1814 -0.4718 0.2479 0.062 Uiso 1 1 calc R
C20 C 0.4300(3) -0.1927(5) 0.1592(2) 0.0427(11) Uani 1 1 d .
H20 H 0.4131 -0.2785 0.1547 0.051 Uiso 1 1 calc R
C16 C 0.3861(3) 0.0283(4) 0.1526(2) 0.0363(10) Uani 1 1 d .
H16 H 0.3392 0.0920 0.1436 0.044 Uiso 1 1 calc R
C3 C 0.2185(4) -0.1123(7) -0.0541(2) 0.0540(14) Uani 1 1 d .
H3 H 0.2619 -0.1062 -0.0767 0.065 Uiso 1 1 calc R
C10 C 0.2111(5) -0.5263(5) 0.1184(3) 0.0621(17) Uani 1 1 d .
H10 H 0.2148 -0.5923 0.0925 0.075 Uiso 1 1 calc R
C2 C 0.2542(3) -0.1188(6) 0.0079(2) 0.0514(14) Uani 1 1 d .
H2 H 0.3207 -0.1167 0.0265 0.062 Uiso 1 1 calc R
C9 C 0.2233(5) -0.4009(5) 0.1024(3) 0.0535(15) Uani 1 1 d .
H9 H 0.2353 -0.3834 0.0659 0.064 Uiso 1 1 calc R
C5 C 0.0578(3) -0.1237(6) -0.0493(2) 0.0513(14) Uani 1 1 d .
H5 H -0.0086 -0.1263 -0.0683 0.062 Uiso 1 1 calc R
C6 C 0.0918(3) -0.1289(6) 0.0128(2) 0.0516(14) Uani 1 1 d .
H6 H 0.0481 -0.1328 0.0352 0.062 Uiso 1 1 calc R
C4 C 0.1212(3) -0.1148(4) -0.08314(18) 0.0281(8) Uani 1 1 d .
C22 C 0.0000 -0.1555(8) 0.2500 0.076(3) Uani 1 2 d S
H22 H 0.0000 -0.2442 0.2500 0.091 Uiso 1 2 calc SR

loop_
_atom_site_aniso_label
_atom_site_aniso_U_11
_atom_site_aniso_U_22
_atom_site_aniso_U_33
_atom_site_aniso_U_23
_atom_site_aniso_U_13
_atom_site_aniso_U_12
Lu1 0.02451(11) 0.02662(12) 0.02093(11) 0.00022(6) 0.00532(8) 0.00041(6)
C17 0.029(2) 0.036(3) 0.072(4) -0.007(2) 0.013(3) -0.0083(18)
P1 0.0267(5) 0.0255(5) 0.0199(5) -0.0005(4) 0.0051(4) -0.0014(4)
O7 0.0347(16) 0.0287(15) 0.0257(16) -0.0040(12) 0.0093(13) 0.0014(11)
O4 0.048(2) 0.0324(18) 0.0373(18) 0.0008(14) 0.0163(16) -0.0001(13)
O6 0.0275(16) 0.0401(18) 0.046(2) -0.0027(14) 0.0029(15) -0.0006(12)
O5 0.0285(15) 0.045(2) 0.049(2) -0.0065(16) 0.0048(14) -0.0031(15)
O2 0.0279(16) 0.069(2) 0.0315(18) 0.0067(17) 0.0025(13) 0.0083(16)
O3 0.054(2) 0.0287(16) 0.045(2) -0.0008(14) 0.0188(17) 0.0014(14)
O1 0.0417(18) 0.056(2) 0.0230(16) 0.0050(14) 0.0127(14) -0.0022(15)
C8 0.031(2) 0.027(2) 0.026(2) 0.0000(16) 0.0054(17) -0.0004(16)
O8 0.046(2) 0.0407(18) 0.061(2) 0.0012(18) 0.0252(18) -0.0110(16)
C21 0.029(2) 0.040(3) 0.028(2) 0.0002(19) 0.0091(17) -0.0035(18)
C15 0.027(2) 0.030(2) 0.027(2) -0.0016(17) 0.0063(16) -0.0011(16)
C1 0.0285(19) 0.031(2) 0.024(2) 0.0003(16) 0.0048(16) -0.0014(16)
C11 0.041(3) 0.025(2) 0.040(3) -0.0016(18) 0.014(2) -0.0013(17)
C14 0.034(2) 0.032(2) 0.043(3) 0.005(2) 0.010(2) 0.0018(18)
C18 0.034(2) 0.042(2) 0.026(2) -0.0005(19) 0.0058(18) -0.0060(19)
C7 0.033(2) 0.0272(19) 0.021(2) 0.0019(16) 0.0031(17) 0.0026(17)
C19 0.034(2) 0.041(3) 0.054(3) -0.002(2) 0.006(2) 0.003(2)
C13 0.079(4) 0.033(2) 0.040(3) -0.007(2) 0.027(3) -0.006(2)
C12 0.085(4) 0.035(3) 0.044(3) 0.001(2) 0.033(3) -0.004(3)
C20 0.038(2) 0.034(2) 0.051(3) -0.001(2) 0.004(2) -0.0010(19)
C16 0.032(2) 0.031(2) 0.043(3) 0.001(2) 0.007(2) -0.0004(18)
C3 0.032(2) 0.105(4) 0.028(3) 0.001(3) 0.013(2) -0.010(3)
C10 0.108(5) 0.034(3) 0.055(4) -0.013(3) 0.041(4) -0.014(3)
C2 0.024(2) 0.105(4) 0.022(2) 0.003(3) 0.0016(18) -0.004(3)
C9 0.095(5) 0.034(2) 0.042(3) 0.001(2) 0.035(3) -0.004(3)
C5 0.027(2) 0.094(4) 0.031(3) 0.006(3) 0.0060(19) -0.001(3)
C6 0.029(2) 0.098(4) 0.031(3) 0.006(3) 0.013(2) -0.001(3)
C4 0.0267(19) 0.037(2) 0.021(2) 0.0021(17) 0.0063(16) 0.0006(17)
C22 0.067(6) 0.035(4) 0.146(10) 0.000 0.062(6) 0.000

loop_
_atom_type_symbol
_atom_type_description
_atom_type_scat_dispersion_real
_atom_type_scat_dispersion_imag
_atom_type_scat_source
C C 0.0033 0.0016 'International Tables Vol C Tables 4.2.6.8 and 6.1.1.4'
H H 0.0000 0.0000 'International Tables Vol C Tables 4.2.6.8 and 6.1.1.4'
N N 0.0061 0.0033 'International Tables Vol C Tables 4.2.6.8 and 6.1.1.4'
O O 0.0106 0.0060 'International Tables Vol C Tables 4.2.6.8 and 6.1.1.4'
P P 0.1023 0.0942 'International Tables Vol C Tables 4.2.6.8 and 6.1.1.4'
Lu Lu -0.4720 5.8584 'International Tables Vol C Tables 4.2.6.8 and 6.1.1.4'

loop_
_geom_angle_atom_site_label_1
_geom_angle_atom_site_label_2
_geom_angle_atom_site_label_3
_geom_angle
_geom_angle_site_symmetry_1
_geom_angle_site_symmetry_3
O2 Lu1 O1 100.30(13) 3 4_556
O2 Lu1 O7 92.07(13) 3 .
O1 Lu1 O7 155.10(12) 4_556 .
O2 Lu1 O8 78.91(14) 3 .
O1 Lu1 O8 80.95(13) 4_556 .
O7 Lu1 O8 80.35(12) . .
O2 Lu1 O5 150.94(15) 3 2_655
O1 Lu1 O5 83.48(13) 4_556 2_655
O7 Lu1 O5 96.13(12) . 2_655
O8 Lu1 O5 129.93(13) . 2_655
O2 Lu1 O4 77.08(13) 3 1_565
O1 Lu1 O4 75.99(12) 4_556 1_565
O7 Lu1 O4 128.22(11) . 1_565
O8 Lu1 O4 142.85(12) . 1_565
O5 Lu1 O4 75.95(12) 2_655 1_565
O2 Lu1 O6 155.07(13) 3 2_655
O1 Lu1 O6 80.93(13) 4_556 2_655
O7 Lu1 O6 78.88(12) . 2_655
O8 Lu1 O6 76.70(12) . 2_655
O5 Lu1 O6 53.91(12) 2_655 2_655
O4 Lu1 O6 126.64(11) 1_565 2_655
O2 Lu1 O3 79.71(13) 3 1_565
O1 Lu1 O3 128.82(12) 4_556 1_565
O7 Lu1 O3 74.45(11) . 1_565
O8 Lu1 O3 146.10(13) . 1_565
O5 Lu1 O3 75.78(12) 2_655 1_565
O4 Lu1 O3 53.87(11) 1_565 1_565
O6 Lu1 O3 119.10(12) 2_655 1_565
O2 Lu1 C21 176.86(13) 3 2_655
O1 Lu1 C21 82.17(13) 4_556 2_655
O7 Lu1 C21 86.37(12) . 2_655
O8 Lu1 C21 103.49(14) . 2_655
O5 Lu1 C21 26.98(14) 2_655 2_655
O4 Lu1 C21 101.76(13) 1_565 2_655
O6 Lu1 C21 26.97(12) 2_655 2_655
O3 Lu1 C21 97.23(13) 1_565 2_655
O2 Lu1 C14 77.32(14) 3 1_565
O1 Lu1 C14 102.66(14) 4_556 1_565
O7 Lu1 C14 101.10(13) . 1_565
O8 Lu1 C14 156.22(13) . 1_565
O5 Lu1 C14 73.76(13) 2_655 1_565
O4 Lu1 C14 27.20(12) 1_565 1_565
O6 Lu1 C14 127.02(12) 2_655 1_565
O3 Lu1 C14 26.67(12) 1_565 1_565
C21 Lu1 C14 100.29(14) 2_655 1_565
C16 C17 C18 121.5(4) . .
O7 P1 C15 112.25(19) . .
O7 P1 C8 111.39(19) . .
C15 P1 C8 108.13(19) . .
O7 P1 C1 111.22(19) . .
C15 P1 C1 107.2(2) . .
C8 P1 C1 106.37(19) . .
P1 O7 Lu1 152.77(19) . .
C14 O4 Lu1 93.7(3) . 1_545
C21 O6 Lu1 92.2(3) . 2_655
C21 O5 Lu1 93.6(3) . 2_655
C7 O2 Lu1 158.9(3) . 3
C14 O3 Lu1 90.8(3) . 1_545
C7 O1 Lu1 140.4(3) . 4
C13 C8 C9 118.6(4) . .
C13 C8 P1 119.6(3) . .
C9 C8 P1 121.8(4) . .
C22 O8 Lu1 147.3(4) . .
O6 C21 O5 120.2(4) . .
O6 C21 C18 119.8(4) . .
O5 C21 C18 119.9(4) . .
O6 C21 Lu1 60.8(2) . 2_655
O5 C21 Lu1 59.5(2) . 2_655
C18 C21 Lu1 173.0(3) . 2_655
C20 C15 C16 118.1(4) . .
C20 C15 P1 123.2(3) . .
C16 C15 P1 118.7(3) . .
C2 C1 C6 118.8(4) . .
C2 C1 P1 122.3(3) . .
C6 C1 P1 118.9(3) . .
C10 C11 C12 118.5(4) . .
C10 C11 C14 120.6(4) . .
C12 C11 C14 120.9(5) . .
O3 C14 O4 121.6(4) . .
O3 C14 C11 120.8(4) . .
O4 C14 C11 117.5(4) . .
O3 C14 Lu1 62.5(2) . 1_545
O4 C14 Lu1 59.1(2) . 1_545
C11 C14 Lu1 176.4(4) . 1_545
C19 C18 C17 118.6(4) . .
C19 C18 C21 120.5(4) . .
C17 C18 C21 120.9(4) . .
O1 C7 O2 124.7(4) . .
O1 C7 C4 117.7(4) . .
O2 C7 C4 117.6(4) . .
C18 C19 C20 120.9(4) . .
C12 C13 C8 120.9(5) . .
C13 C12 C11 121.5(5) . .
C19 C20 C15 120.7(4) . .
C17 C16 C15 120.2(4) . .
C4 C3 C2 121.9(5) . .
C11 C10 C9 120.8(5) . .
C1 C2 C3 119.6(4) . .
C8 C9 C10 119.7(5) . .
C4 C5 C6 120.5(4) . .
C5 C6 C1 120.6(5) . .
C3 C4 C5 118.6(4) . .
C3 C4 C7 120.6(4) . .
C5 C4 C7 120.8(4) . .
O8 C22 O8 135.1(8) . 2

loop_
_geom_bond_atom_site_label_1
_geom_bond_atom_site_label_2
_geom_bond_distance
_geom_bond_site_symmetry_2
Lu1 O2 2.208(3) 3
Lu1 O1 2.246(3) 4_556
Lu1 O7 2.256(3) .
Lu1 O8 2.277(3) .
Lu1 O5 2.376(3) 2_655
Lu1 O4 2.384(3) 1_565
Lu1 O6 2.405(3) 2_655
Lu1 O3 2.460(3) 1_565
Lu1 C21 2.754(4) 2_655
Lu1 C14 2.773(5) 1_565
C17 C16 1.365(7) .
C17 C18 1.381(7) .
P1 O7 1.503(3) .
P1 C15 1.792(4) .
P1 C8 1.794(4) .
P1 C1 1.794(4) .
O4 C14 1.270(6) .
O4 Lu1 2.384(3) 1_545
O6 C21 1.250(5) .
O6 Lu1 2.405(3) 2_655
O5 C21 1.252(6) .
O5 Lu1 2.376(3) 2_655
O2 C7 1.252(5) .
O2 Lu1 2.208(3) 3
O3 C14 1.245(6) .
O3 Lu1 2.460(3) 1_545
O1 C7 1.242(5) .
O1 Lu1 2.246(3) 4
C8 C13 1.390(6) .
C8 C9 1.391(6) .
O8 C22 1.206(4) .
C21 C18 1.493(6) .
C21 Lu1 2.754(4) 2_655
C15 C20 1.384(6) .
C15 C16 1.411(6) .
C1 C2 1.380(6) .
C1 C6 1.386(6) .
C11 C10 1.375(8) .
C11 C12 1.383(7) .
C11 C14 1.511(6) .
C14 Lu1 2.773(5) 1_545
C18 C19 1.380(7) .
C7 C4 1.503(5) .
C19 C20 1.381(6) .
C13 C12 1.351(7) .
C3 C4 1.368(6) .
C3 C2 1.380(7) .
C10 C9 1.393(7) .
C5 C4 1.374(6) .
C5 C6 1.381(7) .
C22 O8 1.206(4) 2

loop_
_platon_squeeze_void_nr
_platon_squeeze_void_average_x
_platon_squeeze_void_average_y
_platon_squeeze_void_average_z
_platon_squeeze_void_volume
_platon_squeeze_void_count_electrons
1 0.419 -0.084 0.431 1770.2 233.0
